data_4003163
loop_
_publ_author_name
'Yao, Qingxia'
'Bermejo G\'omez, Antonio'
'Su, Jie'
'Pascanu, Vlad'
'Yun, Yifeng'
'Zheng, Haoquan'
'Chen, Hong'
'Liu, Leifeng'
'Abdelhamid, Hani Nasser'
'Mart\'in-Matute, Bel\'en'
'Zou, Xiaodong'

_publ_section_title
;
 Series of Highly Stable Isoreticular Lanthanide Metal--Organic Frameworks
 with Expanding Pore Size and Tunable Luminescent Properties
;
_journal_issue 15
_journal_name_full 'Chemistry of Materials'
_journal_page_first 5332
_journal_paper_doi 10.1021/acs.chemmater.5b01711
_journal_volume 27
_journal_year 2015
_chemical_formula_sum 'C21 H12 La N O7'
_chemical_formula_weight 529.23
_space_group_IT_number 155
_space_group_name_Hall 'R 3 2"'
_space_group_name_H-M_alt 'R 3 2 :H'
_symmetry_cell_setting trigonal
_symmetry_space_group_name_H-M 'R 3 2 :H'
_atom_sites_solution_hydrogens geom
_atom_sites_solution_primary direct
_atom_sites_solution_secondary difmap
_audit_creation_method SHELXL-97
_cell_angle_alpha 90.00
_cell_angle_beta 90.00
_cell_angle_gamma 120.00
_cell_formula_units_Z 9
_cell_length_a 24.2447(8)
_cell_length_b 24.2447(8)
_cell_length_c 13.1705(8)
_cell_measurement_reflns_used 2624
_cell_measurement_temperature 373(2)
_cell_measurement_theta_max 27.6636
_cell_measurement_theta_min 3.2356
_cell_volume 6704.5(5)
_computing_structure_refinement 'SHELXL-97 (Sheldrick, 1997)'
_computing_structure_solution 'SHELXS-97 (Sheldrick, 1997)'
_diffrn_ambient_temperature 373(2)
_diffrn_measured_fraction_theta_full 0.996
_diffrn_measured_fraction_theta_max 0.927
_diffrn_radiation_monochromator graphite
_diffrn_radiation_source 'fine-focus sealed tube'
_diffrn_radiation_type MoK\a
_diffrn_radiation_wavelength 0.71073
_diffrn_reflns_av_R_equivalents 0.0487
_diffrn_reflns_av_sigmaI/netI 0.1003
_diffrn_reflns_limit_h_max 14
_diffrn_reflns_limit_h_min -30
_diffrn_reflns_limit_k_max 31
_diffrn_reflns_limit_k_min 0
_diffrn_reflns_limit_l_max 16
_diffrn_reflns_limit_l_min 0
_diffrn_reflns_number 6374
_diffrn_reflns_theta_full 25.00
_diffrn_reflns_theta_max 27.72
_diffrn_reflns_theta_min 3.24
_exptl_absorpt_coefficient_mu 1.472
_exptl_absorpt_correction_T_max 1.00000
_exptl_absorpt_correction_T_min 0.95985
_exptl_absorpt_correction_type multi-scan
_exptl_crystal_colour colorless
_exptl_crystal_density_diffrn 1.187
_exptl_crystal_density_method 'not measured'
_exptl_crystal_description prism
_exptl_crystal_F_000 2322
_exptl_crystal_size_max 0.25
_exptl_crystal_size_mid 0.2
_exptl_crystal_size_min 0.18
_platon_squeeze_details
;
;
_refine_diff_density_max 1.272
_refine_diff_density_min -1.320
_refine_diff_density_rms 0.105
_refine_ls_abs_structure_details 'Flack H D (1983), Acta Cryst. A39, 876-881'
_refine_ls_abs_structure_Flack -0.14(3)
_refine_ls_extinction_method none
_refine_ls_goodness_of_fit_ref 0.976
_refine_ls_hydrogen_treatment constr
_refine_ls_matrix_type full
_refine_ls_number_parameters 139
_refine_ls_number_reflns 3125
_refine_ls_number_restraints 0
_refine_ls_restrained_S_all 0.976
_refine_ls_R_factor_all 0.0730
_refine_ls_R_factor_gt 0.0479
_refine_ls_shift/su_max 0.018
_refine_ls_shift/su_mean 0.003
_refine_ls_structure_factor_coef Fsqd
_refine_ls_weighting_details 'calc w=1/[\s^2^(Fo^2^)+(0.0496P)^2^+0.0000P] where P=(Fo^2^+2Fc^2^)/3'
_refine_ls_weighting_scheme calc
_refine_ls_wR_factor_gt 0.1069
_refine_ls_wR_factor_ref 0.1166
_reflns_number_gt 2303
_reflns_number_total 3125
_reflns_threshold_expression >2sigma(I)
_cod_data_source_file cm5b01711_si_002.cif
_cod_data_source_block SUMOF-7I_373K_CCDC_1052121
_cod_depositor_comments
;
The following automatic conversions were performed:

data item '_symmetry_cell_setting' value 'Trigonal' was changed to
'trigonal' in accordance with the
/home/saulius/struct/COD-crude-data/automatic-downloads/DataCite-retrospective/ACS/depositions/lib/dictionaries/cif_core.dic
dictionary named 'cif_core.dic' version 2.4.2 last updated on
2011-04-26.

Automatic conversion script
Id: cif_fix_values 6909 2019-04-08 15:41:33Z antanas 
;
_cod_original_sg_symbol_H-M 'R 3 2'
_cod_database_code 4003163

loop_
_symmetry_equiv_pos_as_xyz
'x, y, z'
'-y, x-y, z'
'-x+y, -x, z'
'y, x, -z'
'x-y, -y, -z'
'-x, -x+y, -z'
'x+2/3, y+1/3, z+1/3'
'-y+2/3, x-y+1/3, z+1/3'
'-x+y+2/3, -x+1/3, z+1/3'
'y+2/3, x+1/3, -z+1/3'
'x-y+2/3, -y+1/3, -z+1/3'
'-x+2/3, -x+y+1/3, -z+1/3'
'x+1/3, y+2/3, z+2/3'
'-y+1/3, x-y+2/3, z+2/3'
'-x+y+1/3, -x+2/3, z+2/3'
'y+1/3, x+2/3, -z+2/3'
'x-y+1/3, -y+2/3, -z+2/3'
'-x+1/3, -x+y+2/3, -z+2/3'

loop_
_atom_site_label
_atom_site_type_symbol
_atom_site_fract_x
_atom_site_fract_y
_atom_site_fract_z
_atom_site_U_iso_or_equiv
_atom_site_adp_type
_atom_site_occupancy
_atom_site_symmetry_multiplicity
_atom_site_calc_flag
_atom_site_refinement_flags
La1 La 0.64903(2) -0.01764(2) 0.1667 0.03411(17) Uani 1 2 d S
O1 O 0.7648(2) 0.0357(3) 0.1094(4) 0.0489(14) Uani 1 1 d .
O2 O 0.5969(2) -0.0206(3) 0.3337(3) 0.0478(14) Uani 1 1 d .
O3 O 0.6738(3) -0.0922(3) 0.2498(4) 0.0628(19) Uani 1 1 d .
O4 O 0.5411(5) -0.1255(5) 0.1667 0.174(7) Uani 1 2 d S
N1 N 1.0000 0.3116(4) 0.0000 0.042(2) Uani 1 2 d S
C1 C 0.9422(3) 0.2538(4) 0.0120(5) 0.0371(18) Uani 1 1 d .
C2 C 0.8844(4) 0.2468(4) -0.0230(6) 0.049(2) Uani 1 1 d .
H2 H 0.8838 0.2811 -0.0534 0.059 Uiso 1 1 calc R
C3 C 0.8278(4) 0.1886(4) -0.0124(6) 0.047(2) Uani 1 1 d .
H3 H 0.7902 0.1850 -0.0375 0.057 Uiso 1 1 calc R
C4 C 0.8255(4) 0.1385(4) 0.0319(6) 0.0425(19) Uani 1 1 d .
C5 C 0.9403(4) 0.2008(3) 0.0626(5) 0.0409(19) Uani 1 1 d .
H5 H 0.9776 0.2045 0.0887 0.049 Uiso 1 1 calc R
C6 C 0.8815(4) 0.1418(4) 0.0739(6) 0.048(2) Uani 1 1 d .
H6 H 0.8799 0.1072 0.1071 0.058 Uiso 1 1 calc R
C7 C 0.7660(4) 0.0771(4) 0.0469(6) 0.047(2) Uani 1 1 d .
C8 C 0.6667 -0.2961(4) 0.3333 0.034(2) Uani 1 2 d S
C9 C 0.6943(4) -0.2550(4) 0.2564(6) 0.049(2) Uani 1 1 d .
H9 H 0.7142 -0.2644 0.2042 0.059 Uiso 1 1 calc R
C10 C 0.6930(4) -0.2000(4) 0.2555(6) 0.049(2) Uani 1 1 d .
H10 H 0.7105 -0.1727 0.2003 0.059 Uiso 1 1 calc R
C11 C 0.6667 -0.1827(4) 0.3333 0.036(2) Uani 1 2 d S
C12 C 0.6667 -0.1209(5) 0.3333 0.047(3) Uani 1 2 d S

loop_
_atom_site_aniso_label
_atom_site_aniso_U_11
_atom_site_aniso_U_22
_atom_site_aniso_U_33
_atom_site_aniso_U_23
_atom_site_aniso_U_13
_atom_site_aniso_U_12
La1 0.0305(2) 0.0305(2) 0.0404(3) 0.00044(15) -0.00044(15) 0.0146(3)
O1 0.034(3) 0.039(3) 0.053(3) 0.014(3) 0.009(2) 0.003(3)
O2 0.042(3) 0.042(3) 0.059(4) 0.002(3) 0.006(3) 0.021(3)
O3 0.098(5) 0.047(4) 0.065(3) 0.007(3) 0.002(4) 0.052(4)
O4 0.076(6) 0.076(6) 0.336(19) -0.050(6) 0.050(6) 0.013(7)
N1 0.016(4) 0.036(4) 0.066(6) 0.002(2) 0.004(4) 0.008(2)
C1 0.032(4) 0.035(4) 0.043(4) 0.001(4) 0.005(4) 0.016(4)
C2 0.051(5) 0.038(5) 0.068(5) 0.004(4) -0.003(5) 0.030(4)
C3 0.037(5) 0.044(5) 0.063(5) 0.003(4) -0.010(4) 0.022(4)
C4 0.030(4) 0.039(5) 0.044(4) -0.004(4) -0.001(4) 0.007(4)
C5 0.033(4) 0.031(4) 0.054(5) 0.000(4) -0.007(4) 0.012(4)
C6 0.038(5) 0.043(5) 0.059(5) 0.008(4) 0.010(4) 0.016(4)
C7 0.034(5) 0.045(5) 0.043(4) -0.010(4) 0.011(4) 0.005(4)
C8 0.034(6) 0.029(4) 0.041(6) 0.000(2) -0.001(5) 0.017(3)
C9 0.074(6) 0.040(5) 0.040(4) 0.008(4) 0.013(4) 0.033(5)
C10 0.066(6) 0.036(5) 0.046(4) 0.015(4) 0.015(4) 0.027(5)
C11 0.040(6) 0.034(4) 0.035(6) -0.002(3) -0.003(5) 0.020(3)
C12 0.031(6) 0.042(5) 0.065(8) 0.000(3) 0.001(6) 0.015(3)

loop_
_atom_type_symbol
_atom_type_description
_atom_type_scat_dispersion_real
_atom_type_scat_dispersion_imag
_atom_type_scat_source
C C 0.0033 0.0016 'International Tables Vol C Tables 4.2.6.8 and 6.1.1.4'
H H 0.0000 0.0000 'International Tables Vol C Tables 4.2.6.8 and 6.1.1.4'
N N 0.0061 0.0033 'International Tables Vol C Tables 4.2.6.8 and 6.1.1.4'
O O 0.0106 0.0060 'International Tables Vol C Tables 4.2.6.8 and 6.1.1.4'
La La -0.2871 2.4523 'International Tables Vol C Tables 4.2.6.8 and 6.1.1.4'

loop_
_geom_angle_atom_site_label_1
_geom_angle_atom_site_label_2
_geom_angle_atom_site_label_3
_geom_angle
_geom_angle_site_symmetry_1
_geom_angle_site_symmetry_3
O3 La1 O3 151.3(3) . 10_545
O3 La1 O2 88.62(18) . 10_545
O3 La1 O2 83.8(2) 10_545 10_545
O3 La1 O2 83.8(2) . .
O3 La1 O2 88.61(18) 10_545 .
O2 La1 O2 149.3(2) 10_545 .
O3 La1 O1 83.76(19) . .
O3 La1 O1 120.50(19) 10_545 .
O2 La1 O1 75.17(16) 10_545 .
O2 La1 O1 133.04(16) . .
O3 La1 O1 120.50(19) . 10_545
O3 La1 O1 83.76(19) 10_545 10_545
O2 La1 O1 133.04(16) 10_545 10_545
O2 La1 O1 75.17(16) . 10_545
O1 La1 O1 72.8(3) . 10_545
O3 La1 O4 75.65(15) . .
O3 La1 O4 75.65(15) 10_545 .
O2 La1 O4 74.63(11) 10_545 .
O2 La1 O4 74.63(11) . .
O1 La1 O4 143.59(14) . .
O1 La1 O4 143.58(14) 10_545 .
O3 La1 O2 72.13(18) . 18_655
O3 La1 O2 128.69(19) 10_545 18_655
O2 La1 O2 139.97(9) 10_545 18_655
O2 La1 O2 64.83(17) . 18_655
O1 La1 O2 68.25(14) . 18_655
O1 La1 O2 48.47(17) 10_545 18_655
O4 La1 O2 129.95(11) . 18_655
O3 La1 O2 128.69(19) . 15_654
O3 La1 O2 72.13(18) 10_545 15_654
O2 La1 O2 64.82(17) 10_545 15_654
O2 La1 O2 139.97(9) . 15_654
O1 La1 O2 48.47(17) . 15_654
O1 La1 O2 68.25(14) 10_545 15_654
O4 La1 O2 129.95(11) . 15_654
O2 La1 O2 100.1(2) 18_655 15_654
O3 La1 C7 108.1(3) . .
O3 La1 C7 96.1(2) 10_545 .
O2 La1 C7 73.06(17) 10_545 .
O2 La1 C7 137.52(18) . .
O1 La1 C7 24.6(2) . .
O1 La1 C7 63.55(19) 10_545 .
O4 La1 C7 147.34(14) . .
O2 La1 C7 79.97(19) 18_655 .
O2 La1 C7 24.90(19) 15_654 .
O3 La1 C7 96.1(2) . 10_545
O3 La1 C7 108.1(3) 10_545 10_545
O2 La1 C7 137.52(18) 10_545 10_545
O2 La1 C7 73.06(17) . 10_545
O1 La1 C7 63.55(19) . 10_545
O1 La1 C7 24.6(2) 10_545 10_545
O4 La1 C7 147.34(14) . 10_545
O2 La1 C7 24.90(19) 18_655 10_545
O2 La1 C7 79.97(19) 15_654 10_545
C7 La1 C7 65.3(3) . 10_545
C7 O1 La1 100.1(5) . .
C7 O2 La1 131.2(5) 8_545 .
C7 O2 La1 83.5(4) 8_545 8_545
La1 O2 La1 109.86(18) . 8_545
C12 O3 La1 141.5(6) . .
C1 N1 C1 120.3(8) 6_765 .
C1 N1 C8 119.8(4) 6_765 13_554
C1 N1 C8 119.8(4) . 13_554
C2 C1 N1 121.2(7) . .
C2 C1 C5 117.6(7) . .
N1 C1 C5 121.1(7) . .
C3 C2 C1 120.5(7) . .
C4 C3 C2 122.6(7) . .
C3 C4 C6 121.1(7) . .
C3 C4 C7 123.7(8) . .
C6 C4 C7 115.1(7) . .
C1 C5 C6 121.0(7) . .
C4 C6 C5 117.2(7) . .
O1 C7 O2 122.9(7) . 15_654
O1 C7 C4 120.1(8) . .
O2 C7 C4 116.9(8) 15_654 .
O1 C7 La1 55.4(4) . .
O2 C7 La1 71.6(4) 15_654 .
C4 C7 La1 154.0(5) . .
C9 C8 C9 121.0(10) 18_655 .
C9 C8 N1 119.5(5) 18_655 7_445
C9 C8 N1 119.5(5) . 7_445
C8 C9 C10 119.3(8) . .
C9 C10 C11 122.5(7) . .
C10 C11 C10 115.2(9) . 18_655
C10 C11 C12 122.4(5) . .
C10 C11 C12 122.4(5) 18_655 .
O3 C12 O3 122.6(11) 18_655 .
O3 C12 C11 118.7(6) 18_655 .
O3 C12 C11 118.7(6) . .

loop_
_geom_bond_atom_site_label_1
_geom_bond_atom_site_label_2
_geom_bond_distance
_geom_bond_site_symmetry_2
La1 O3 2.432(6) .
La1 O3 2.432(6) 10_545
La1 O2 2.521(5) 10_545
La1 O2 2.521(5) .
La1 O1 2.548(4) .
La1 O1 2.548(4) 10_545
La1 O4 2.616(11) .
La1 O2 2.912(5) 18_655
La1 O2 2.912(5) 15_654
La1 C7 3.049(8) .
La1 C7 3.049(8) 10_545
O1 C7 1.288(10) .
O2 C7 1.292(10) 8_545
O2 La1 2.912(5) 8_545
O3 C12 1.266(7) .
N1 C1 1.410(8) 6_765
N1 C1 1.410(8) .
N1 C8 1.430(13) 13_554
C1 C2 1.403(10) .
C1 C5 1.427(10) .
C2 C3 1.400(11) .
C3 C4 1.324(10) .
C4 C6 1.432(10) .
C4 C7 1.479(10) .
C5 C6 1.435(10) .
C7 O2 1.292(10) 15_654
C8 C9 1.342(9) 18_655
C8 C9 1.342(9) .
C8 N1 1.430(13) 7_445
C9 C10 1.350(10) .
C10 C11 1.379(9) .
C11 C10 1.379(9) 18_655
C11 C12 1.499(15) .
C12 O3 1.266(7) 18_655

loop_
_platon_squeeze_void_nr
_platon_squeeze_void_average_x
_platon_squeeze_void_average_y
_platon_squeeze_void_average_z
_platon_squeeze_void_volume
_platon_squeeze_void_count_electrons
_platon_squeeze_void_content
1 0.000 0.000 -0.014 1012 145 ' '
2 0.333 0.667 0.009 1006 145 ' '
3 0.667 0.333 -0.045 1006 145 ' '
